data_1503042
loop_
_publ_author_name
'Kao, Tzu-Ting'
'Syu, Siang-en'
'Jhang, Yi-Wun'
'Lin, Wenwei'

_publ_section_title
;
 Preparation of tetrasubstituted furans via intramolecular Wittig
 reactions with phosphorus ylides as intermediates.
;
_journal_issue 13
_journal_name_full 'Organic letters'
_journal_page_first 3066
_journal_page_last 3069
_journal_paper_doi 10.1021/ol101080q
_journal_volume 12
_journal_year 2010
_chemical_formula_moiety 'C25 H19 N O5'
_chemical_formula_sum 'C25 H19 N O5'
_chemical_formula_weight 413.41
_chemical_name_systematic
;
 ?
;
_space_group_IT_number 14
_symmetry_cell_setting monoclinic
_symmetry_space_group_name_Hall '-P 2ybc'
_symmetry_space_group_name_H-M 'P 1 21/c 1'
_atom_sites_solution_hydrogens geom
_atom_sites_solution_primary direct
_atom_sites_solution_secondary difmap
_audit_creation_method SHELXL-97
_cell_angle_alpha 90.00
_cell_angle_beta 103.227(3)
_cell_angle_gamma 90.00
_cell_formula_units_Z 4
_cell_length_a 12.2495(14)
_cell_length_b 9.5744(11)
_cell_length_c 17.716(2)
_cell_measurement_reflns_used 0
_cell_measurement_temperature 200(2)
_cell_measurement_theta_max 0
_cell_measurement_theta_min 0
_cell_volume 2022.6(4)
_computing_molecular_graphics 'Ortep-3 for Windows (Farrugia, 1997)'
_computing_publication_material 'WinGX publication routines (Farrugia, 1999)'
_computing_structure_refinement 'SHELXL-97 (Sheldrick, 1997)'
_computing_structure_solution 'SHELXS-86 (Sheldrick, 1986)'
_diffrn_ambient_temperature 200(2)
_diffrn_measured_fraction_theta_full 0.994
_diffrn_measured_fraction_theta_max 0.994
_diffrn_radiation_monochromator graphite
_diffrn_radiation_source 'fine-focus sealed tube'
_diffrn_radiation_type MoK\a
_diffrn_radiation_wavelength 0.71073
_diffrn_reflns_av_R_equivalents 0.0330
_diffrn_reflns_av_sigmaI/netI 0.0304
_diffrn_reflns_limit_h_max 14
_diffrn_reflns_limit_h_min -10
_diffrn_reflns_limit_k_max 10
_diffrn_reflns_limit_k_min -11
_diffrn_reflns_limit_l_max 19
_diffrn_reflns_limit_l_min -21
_diffrn_reflns_number 12742
_diffrn_reflns_theta_full 25.03
_diffrn_reflns_theta_max 25.03
_diffrn_reflns_theta_min 2.36
_exptl_absorpt_coefficient_mu 0.095
_exptl_absorpt_correction_T_max 0.9656
_exptl_absorpt_correction_T_min 0.9312
_exptl_absorpt_correction_type multi-scan
_exptl_crystal_colour colorless
_exptl_crystal_density_diffrn 1.358
_exptl_crystal_density_method 'not measured'
_exptl_crystal_description prism
_exptl_crystal_F_000 864
_exptl_crystal_size_max 0.76
_exptl_crystal_size_mid 0.72
_exptl_crystal_size_min 0.37
_refine_diff_density_max 0.172
_refine_diff_density_min -0.252
_refine_diff_density_rms 0.043
_refine_ls_extinction_method none
_refine_ls_goodness_of_fit_ref 1.041
_refine_ls_hydrogen_treatment fixed
_refine_ls_matrix_type full
_refine_ls_number_parameters 280
_refine_ls_number_reflns 3552
_refine_ls_number_restraints 0
_refine_ls_restrained_S_all 1.041
_refine_ls_R_factor_all 0.0462
_refine_ls_R_factor_gt 0.0379
_refine_ls_shift/su_max 0.000
_refine_ls_shift/su_mean 0.000
_refine_ls_structure_factor_coef Fsqd
_refine_ls_weighting_details 'calc w=1/[\s^2^(Fo^2^)+(0.0520P)^2^+0.4972P] where P=(Fo^2^+2Fc^2^)/3'
_refine_ls_weighting_scheme calc
_refine_ls_wR_factor_gt 0.0947
_refine_ls_wR_factor_ref 0.1011
_reflns_number_gt 2997
_reflns_number_total 3552
_reflns_threshold_expression >2sigma(I)
_cod_data_source_file ol101080q_si_001.cif
_cod_data_source_block a10264a
_cod_original_cell_volume 2022.7(4)
_cod_original_sg_symbol_H-M 'P 21/c'
_cod_database_code 1503042

loop_
_symmetry_equiv_pos_as_xyz
'x, y, z'
'-x, y+1/2, -z+1/2'
'-x, -y, -z'
'x, -y-1/2, z-1/2'

loop_
_atom_site_label
_atom_site_type_symbol
_atom_site_fract_x
_atom_site_fract_y
_atom_site_fract_z
_atom_site_U_iso_or_equiv
_atom_site_adp_type
_atom_site_occupancy
_atom_site_symmetry_multiplicity
_atom_site_calc_flag
_atom_site_refinement_flags
C1 C 0.39718(12) 1.01476(15) 0.26420(8) 0.0277(3) Uani 1 1 d .
C2 C 0.48959(12) 0.94109(15) 0.30292(8) 0.0292(3) Uani 1 1 d .
H2 H 0.4952 0.9097 0.3545 0.035 Uiso 1 1 calc R
C3 C 0.57422(12) 0.91379(15) 0.26478(8) 0.0274(3) Uani 1 1 d .
H3 H 0.6393 0.8645 0.2907 0.033 Uiso 1 1 calc R
C4 C 0.56445(11) 0.95809(13) 0.18891(8) 0.0237(3) Uani 1 1 d .
C5 C 0.46918(12) 1.03042(14) 0.15122(8) 0.0275(3) Uani 1 1 d .
H5 H 0.4620 1.0596 0.0991 0.033 Uiso 1 1 calc R
C6 C 0.38479(12) 1.06038(15) 0.18875(8) 0.0291(3) Uani 1 1 d .
H6 H 0.3200 1.1109 0.1634 0.035 Uiso 1 1 calc R
C7 C 0.65611(11) 0.93241(14) 0.14841(8) 0.0244(3) Uani 1 1 d .
C8 C 0.75965(11) 0.99174(14) 0.16706(8) 0.0244(3) Uani 1 1 d .
C9 C 0.81663(11) 1.08662(14) 0.22804(8) 0.0246(3) Uani 1 1 d .
C10 C 0.75600(12) 1.18330(15) 0.26120(9) 0.0304(3) Uani 1 1 d .
H10 H 0.6771 1.1907 0.2425 0.036 Uiso 1 1 calc R
C11 C 0.81062(13) 1.26818(15) 0.32120(9) 0.0338(4) Uani 1 1 d .
H11 H 0.7687 1.3328 0.3439 0.041 Uiso 1 1 calc R
C12 C 0.92515(13) 1.26005(16) 0.34832(9) 0.0360(4) Uani 1 1 d .
H12 H 0.9620 1.3182 0.3898 0.043 Uiso 1 1 calc R
C13 C 0.98624(13) 1.16679(17) 0.31487(9) 0.0360(4) Uani 1 1 d .
H13 H 1.0654 1.1621 0.3329 0.043 Uiso 1 1 calc R
C14 C 0.93289(12) 1.08057(15) 0.25543(8) 0.0294(3) Uani 1 1 d .
H14 H 0.9756 1.0166 0.2330 0.035 Uiso 1 1 calc R
C15 C 0.75633(11) 0.85866(14) 0.06394(8) 0.0246(3) Uani 1 1 d .
C16 C 0.81095(11) 0.80230(15) 0.00485(8) 0.0261(3) Uani 1 1 d .
C17 C 0.87504(12) 0.89121(16) -0.03006(8) 0.0303(3) Uani 1 1 d .
H17 H 0.8806 0.9875 -0.0168 0.036 Uiso 1 1 calc R
C18 C 0.93040(14) 0.83990(18) -0.08380(9) 0.0404(4) Uani 1 1 d .
H18 H 0.9741 0.9010 -0.1072 0.048 Uiso 1 1 calc R
C19 C 0.92270(15) 0.7010(2) -0.10360(10) 0.0490(5) Uani 1 1 d .
H19 H 0.9606 0.6662 -0.1409 0.059 Uiso 1 1 calc R
C20 C 0.85950(15) 0.61183(18) -0.06908(11) 0.0496(5) Uani 1 1 d .
H20 H 0.8544 0.5156 -0.0826 0.060 Uiso 1 1 calc R
C21 C 0.80406(13) 0.66186(16) -0.01528(10) 0.0379(4) Uani 1 1 d .
H21 H 0.7609 0.6001 0.0082 0.046 Uiso 1 1 calc R
C22 C 0.65372(11) 0.84555(13) 0.08153(8) 0.0243(3) Uani 1 1 d .
C23 C 0.56096(12) 0.75804(14) 0.03886(8) 0.0257(3) Uani 1 1 d .
C24 C 0.38269(12) 0.66241(15) 0.04184(9) 0.0331(4) Uani 1 1 d .
H24A H 0.3467 0.6225 0.0817 0.040 Uiso 1 1 calc R
H24B H 0.4042 0.5842 0.0117 0.040 Uiso 1 1 calc R
C25 C 0.30068(14) 0.75522(19) -0.01130(11) 0.0481(4) Uani 1 1 d .
H25A H 0.2345 0.7007 -0.0362 0.072 Uiso 1 1 calc R
H25B H 0.3360 0.7940 -0.0511 0.072 Uiso 1 1 calc R
H25C H 0.2780 0.8315 0.0187 0.072 Uiso 1 1 calc R
N1 N 0.30757(11) 1.04624(15) 0.30392(8) 0.0388(3) Uani 1 1 d .
O1 O 0.31542(11) 1.00129(15) 0.36922(7) 0.0544(4) Uani 1 1 d .
O2 O 0.22992(11) 1.11899(18) 0.27039(8) 0.0693(5) Uani 1 1 d .
O3 O 0.82158(8) 0.94720(9) 0.11572(5) 0.0256(2) Uani 1 1 d .
O4 O 0.55537(9) 0.70913(11) -0.02440(6) 0.0352(3) Uani 1 1 d .
O5 O 0.48263(8) 0.73971(10) 0.07963(6) 0.0307(3) Uani 1 1 d .

loop_
_atom_site_aniso_label
_atom_site_aniso_U_11
_atom_site_aniso_U_22
_atom_site_aniso_U_33
_atom_site_aniso_U_23
_atom_site_aniso_U_13
_atom_site_aniso_U_12
C1 0.0262(8) 0.0295(7) 0.0296(8) -0.0064(6) 0.0106(6) -0.0038(6)
C2 0.0339(8) 0.0318(8) 0.0226(7) 0.0002(6) 0.0076(6) -0.0031(6)
C3 0.0266(8) 0.0279(7) 0.0270(8) 0.0026(6) 0.0045(6) 0.0017(6)
C4 0.0244(7) 0.0215(7) 0.0253(7) -0.0033(6) 0.0057(6) -0.0036(5)
C5 0.0300(8) 0.0296(7) 0.0229(7) 0.0017(6) 0.0064(6) -0.0008(6)
C6 0.0257(8) 0.0295(7) 0.0309(8) -0.0011(6) 0.0037(6) 0.0025(6)
C7 0.0262(7) 0.0239(7) 0.0232(7) 0.0013(6) 0.0059(6) -0.0002(6)
C8 0.0253(7) 0.0245(7) 0.0248(7) -0.0005(6) 0.0090(6) 0.0023(6)
C9 0.0259(7) 0.0247(7) 0.0239(7) 0.0004(6) 0.0070(6) -0.0021(6)
C10 0.0257(8) 0.0281(7) 0.0366(8) -0.0030(6) 0.0054(6) 0.0026(6)
C11 0.0369(9) 0.0277(8) 0.0380(9) -0.0077(7) 0.0110(7) 0.0023(6)
C12 0.0347(9) 0.0370(8) 0.0350(9) -0.0116(7) 0.0056(7) -0.0074(7)
C13 0.0239(8) 0.0465(9) 0.0367(9) -0.0079(7) 0.0052(7) -0.0047(7)
C14 0.0258(8) 0.0342(8) 0.0303(8) -0.0043(6) 0.0108(6) -0.0005(6)
C15 0.0269(7) 0.0226(7) 0.0238(7) -0.0008(6) 0.0045(6) -0.0014(6)
C16 0.0230(7) 0.0314(7) 0.0237(7) -0.0028(6) 0.0049(6) -0.0008(6)
C17 0.0300(8) 0.0326(8) 0.0293(8) -0.0007(6) 0.0087(6) -0.0029(6)
C18 0.0403(9) 0.0515(10) 0.0337(9) -0.0022(8) 0.0176(8) -0.0081(8)
C19 0.0483(11) 0.0609(11) 0.0452(10) -0.0215(9) 0.0260(9) -0.0061(9)
C20 0.0529(11) 0.0418(10) 0.0612(12) -0.0226(9) 0.0275(10) -0.0090(8)
C21 0.0380(9) 0.0342(8) 0.0464(10) -0.0083(7) 0.0195(8) -0.0076(7)
C22 0.0260(7) 0.0236(7) 0.0239(7) 0.0007(6) 0.0066(6) -0.0012(6)
C23 0.0265(8) 0.0242(7) 0.0261(8) 0.0018(6) 0.0056(6) 0.0007(6)
C24 0.0266(8) 0.0326(8) 0.0396(9) -0.0028(7) 0.0064(7) -0.0083(6)
C25 0.0351(10) 0.0494(10) 0.0562(11) 0.0045(9) 0.0028(8) 0.0015(8)
N1 0.0345(8) 0.0467(8) 0.0383(8) -0.0081(7) 0.0146(6) -0.0005(6)
O1 0.0611(8) 0.0691(8) 0.0430(8) 0.0037(6) 0.0327(6) 0.0047(7)
O2 0.0459(8) 0.1092(12) 0.0577(9) 0.0034(8) 0.0218(7) 0.0353(8)
O3 0.0238(5) 0.0280(5) 0.0263(5) -0.0044(4) 0.0082(4) -0.0019(4)
O4 0.0346(6) 0.0441(6) 0.0273(6) -0.0083(5) 0.0077(5) -0.0089(5)
O5 0.0280(6) 0.0330(5) 0.0331(6) -0.0053(4) 0.0109(5) -0.0085(4)

loop_
_atom_type_symbol
_atom_type_description
_atom_type_scat_dispersion_real
_atom_type_scat_dispersion_imag
_atom_type_scat_source
C C 0.0033 0.0016 'International Tables Vol C Tables 4.2.6.8 and 6.1.1.4'
H H 0.0000 0.0000 'International Tables Vol C Tables 4.2.6.8 and 6.1.1.4'
N N 0.0061 0.0033 'International Tables Vol C Tables 4.2.6.8 and 6.1.1.4'
O O 0.0106 0.0060 'International Tables Vol C Tables 4.2.6.8 and 6.1.1.4'

loop_
_geom_angle_atom_site_label_1
_geom_angle_atom_site_label_2
_geom_angle_atom_site_label_3
_geom_angle
C2 C1 C6 122.69(13)
C2 C1 N1 119.18(13)
C6 C1 N1 118.13(13)
C1 C2 C3 118.39(13)
C1 C2 H2 120.8
C3 C2 H2 120.8
C2 C3 C4 120.40(13)
C2 C3 H3 119.8
C4 C3 H3 119.8
C5 C4 C3 119.63(12)
C5 C4 C7 119.67(12)
C3 C4 C7 120.67(12)
C6 C5 C4 120.73(13)
C6 C5 H5 119.6
C4 C5 H5 119.6
C5 C6 C1 118.14(13)
C5 C6 H6 120.9
C1 C6 H6 120.9
C8 C7 C22 106.44(11)
C8 C7 C4 125.44(12)
C22 C7 C4 128.10(12)
C7 C8 O3 109.51(12)
C7 C8 C9 134.49(12)
O3 C8 C9 115.99(11)
C10 C9 C14 118.63(13)
C10 C9 C8 120.84(12)
C14 C9 C8 120.52(12)
C11 C10 C9 120.14(14)
C11 C10 H10 119.9
C9 C10 H10 119.9
C12 C11 C10 120.67(13)
C12 C11 H11 119.7
C10 C11 H11 119.7
C11 C12 C13 119.67(14)
C11 C12 H12 120.2
C13 C12 H12 120.2
C14 C13 C12 120.36(14)
C14 C13 H13 119.8
C12 C13 H13 119.8
C13 C14 C9 120.51(13)
C13 C14 H14 119.7
C9 C14 H14 119.7
O3 C15 C22 109.33(11)
O3 C15 C16 114.53(11)
C22 C15 C16 136.14(13)
C21 C16 C17 118.96(13)
C21 C16 C15 121.88(13)
C17 C16 C15 119.11(13)
C18 C17 C16 120.27(14)
C18 C17 H17 119.9
C16 C17 H17 119.9
C19 C18 C17 120.35(15)
C19 C18 H18 119.8
C17 C18 H18 119.8
C18 C19 C20 119.80(15)
C18 C19 H19 120.1
C20 C19 H19 120.1
C21 C20 C19 120.33(15)
C21 C20 H20 119.8
C19 C20 H20 119.8
C20 C21 C16 120.27(15)
C20 C21 H21 119.9
C16 C21 H21 119.9
C15 C22 C7 106.69(12)
C15 C22 C23 125.17(12)
C7 C22 C23 128.14(12)
O4 C23 O5 123.87(13)
O4 C23 C22 124.93(12)
O5 C23 C22 111.20(11)
O5 C24 C25 111.05(12)
O5 C24 H24A 109.4
C25 C24 H24A 109.4
O5 C24 H24B 109.4
C25 C24 H24B 109.4
H24A C24 H24B 108.0
C24 C25 H25A 109.5
C24 C25 H25B 109.5
H25A C25 H25B 109.5
C24 C25 H25C 109.5
H25A C25 H25C 109.5
H25B C25 H25C 109.5
O1 N1 O2 123.27(13)
O1 N1 C1 118.62(14)
O2 N1 C1 118.08(14)
C15 O3 C8 108.03(10)
C23 O5 C24 116.74(11)

loop_
_geom_bond_atom_site_label_1
_geom_bond_atom_site_label_2
_geom_bond_distance
C1 C2 1.376(2)
C1 C6 1.381(2)
C1 N1 1.4644(18)
C2 C3 1.3856(19)
C2 H2 0.9500
C3 C4 1.3883(19)
C3 H3 0.9500
C4 C5 1.390(2)
C4 C7 1.4848(18)
C5 C6 1.3812(19)
C5 H5 0.9500
C6 H6 0.9500
C7 C8 1.3596(19)
C7 C22 1.4424(19)
C8 O3 1.3786(16)
C8 C9 1.4610(19)
C9 C10 1.3976(19)
C9 C14 1.397(2)
C10 C11 1.383(2)
C10 H10 0.9500
C11 C12 1.377(2)
C11 H11 0.9500
C12 C13 1.383(2)
C12 H12 0.9500
C13 C14 1.379(2)
C13 H13 0.9500
C14 H14 0.9500
C15 O3 1.3651(16)
C15 C22 1.3682(19)
C15 C16 1.4680(18)
C16 C21 1.389(2)
C16 C17 1.3949(19)
C17 C18 1.380(2)
C17 H17 0.9500
C18 C19 1.373(2)
C18 H18 0.9500
C19 C20 1.385(2)
C19 H19 0.9500
C20 C21 1.377(2)
C20 H20 0.9500
C21 H21 0.9500
C22 C23 1.4736(19)
C23 O4 1.2020(16)
C23 O5 1.3380(16)
C24 O5 1.4559(17)
C24 C25 1.501(2)
C24 H24A 0.9900
C24 H24B 0.9900
C25 H25A 0.9800
C25 H25B 0.9800
C25 H25C 0.9800
N1 O1 1.2173(18)
N1 O2 1.2184(18)
